data_1556899
loop_
_publ_author_name
'Zhuang, Zhihua'
'Chen, Wei'

_publ_section_title
;
 One-step rapid synthesis of
 Ni<sub>6</sub>(C<sub>12</sub>H<sub>25</sub>S)<sub>12</sub> nanoclusters
 for electrochemical sensing of ascorbic acid.
;
_journal_issue 7
_journal_name_full 'The Analyst'
_journal_page_first 2621
_journal_page_last 2630
_journal_paper_doi 10.1039/c9an01947b
_journal_volume 145
_journal_year 2020
_chemical_formula_moiety 'C144 H300 Ni6 S12'
_chemical_formula_sum 'C144 H300 Ni6 S12'
_chemical_formula_weight 2768.72
_space_group_crystal_system triclinic
_space_group_IT_number 2
_space_group_name_Hall '-P 1'
_space_group_name_H-M_alt 'P -1'
_atom_sites_solution_hydrogens geom
_audit_creation_method SHELXL-2017/1
_cell_angle_alpha 108.331(3)
_cell_angle_beta 108.152(3)
_cell_angle_gamma 101.306(3)
_cell_formula_units_Z 1
_cell_length_a 13.0353(6)
_cell_length_b 18.6391(9)
_cell_length_c 19.8731(10)
_cell_measurement_reflns_used 9929
_cell_measurement_temperature 294(2)
_cell_measurement_theta_max 43.62
_cell_measurement_theta_min 2.56
_cell_volume 4117.5(4)
_computing_cell_refinement 'Bruker SAINT'
_computing_data_collection 'Bruker APEX2'
_computing_data_reduction 'Bruker SAINT'
_computing_molecular_graphics 'Bruker SHELXTL'
_computing_publication_material 'Bruker SHELXTL'
_computing_structure_refinement 'SHELXL-2017/1 (Sheldrick, 2017)'
_computing_structure_solution 'SHELXT 2014/4 (Sheldrick, 2014)'
_diffrn_ambient_temperature 294(2)
_diffrn_measured_fraction_theta_full 0.970
_diffrn_measured_fraction_theta_max 0.970
_diffrn_measurement_device_type 'Bruker APEX-II CCD'
_diffrn_measurement_method '\f and \w scans'
_diffrn_radiation_type CuK\a
_diffrn_radiation_wavelength 1.54178
_diffrn_reflns_av_R_equivalents 0.1663
_diffrn_reflns_av_unetI/netI 0.1473
_diffrn_reflns_Laue_measured_fraction_full 0.970
_diffrn_reflns_Laue_measured_fraction_max 0.970
_diffrn_reflns_limit_h_max 11
_diffrn_reflns_limit_h_min -11
_diffrn_reflns_limit_k_max 16
_diffrn_reflns_limit_k_min -16
_diffrn_reflns_limit_l_max 17
_diffrn_reflns_limit_l_min -17
_diffrn_reflns_number 30754
_diffrn_reflns_point_group_measured_fraction_full 0.970
_diffrn_reflns_point_group_measured_fraction_max 0.970
_diffrn_reflns_theta_full 44.662
_diffrn_reflns_theta_max 44.661
_diffrn_reflns_theta_min 2.557
_exptl_absorpt_coefficient_mu 2.461
_exptl_absorpt_correction_T_max 0.959
_exptl_absorpt_correction_T_min 0.724
_exptl_absorpt_correction_type multi-scan
_exptl_absorpt_process_details 'SADABS 2014/5'
_exptl_crystal_colour red
_exptl_crystal_density_diffrn 1.117
_exptl_crystal_description sheet
_exptl_crystal_F_000 1524
_exptl_crystal_size_max 0.231
_exptl_crystal_size_mid 0.126
_exptl_crystal_size_min 0.017
_refine_diff_density_max 0.445
_refine_diff_density_min -0.429
_refine_diff_density_rms 0.069
_refine_ls_extinction_method none
_refine_ls_goodness_of_fit_ref 0.832
_refine_ls_hydrogen_treatment constr
_refine_ls_matrix_type full
_refine_ls_number_parameters 730
_refine_ls_number_reflns 6341
_refine_ls_number_restraints 20
_refine_ls_restrained_S_all 0.836
_refine_ls_R_factor_all 0.1673
_refine_ls_R_factor_gt 0.0723
_refine_ls_shift/su_max 0.000
_refine_ls_shift/su_mean 0.000
_refine_ls_structure_factor_coef Fsqd
_refine_ls_weighting_details 'w=1/[\s^2^(Fo^2^)+(0.2000P)^2^] where P=(Fo^2^+2Fc^2^)/3'
_refine_ls_weighting_scheme calc
_refine_ls_wR_factor_gt 0.1848
_refine_ls_wR_factor_ref 0.2606
_reflns_Friedel_coverage 0.000
_reflns_number_gt 3220
_reflns_number_total 6536
_reflns_threshold_expression 'I > 2\s(I)'
_cod_data_source_file c9an01947b2.cif
_cod_data_source_block zzh01_0m_a_sq
_cod_depositor_comments 'Adding full bibliography for 1556899.cif.'
_cod_database_code 1556899
_shelx_shelxl_version_number 2017/1
_shelx_space_group_comment
;
The symmetry employed for this shelxl refinement is uniquely defined
by the following loop, which should always be used as a source of
symmetry information in preference to the above space-group names.
They are only intended as comments.
;

loop_
_space_group_symop_operation_xyz
'x, y, z'
'-x, -y, -z'

loop_
_atom_site_label
_atom_site_type_symbol
_atom_site_fract_x
_atom_site_fract_y
_atom_site_fract_z
_atom_site_U_iso_or_equiv
_atom_site_adp_type
_atom_site_occupancy
_atom_site_site_symmetry_order
_atom_site_calc_flag
_atom_site_refinement_flags_posn
_atom_site_refinement_flags_adp
Ni1 Ni 0.29858(15) 0.49091(10) 0.54338(10) 0.0735(8) Uani 1 1 d . .
Ni2 Ni 0.48635(15) 0.49521(10) 0.34849(10) 0.0742(8) Uani 1 1 d . .
Ni3 Ni 0.28552(16) 0.48608(10) 0.39077(10) 0.0758(8) Uani 1 1 d . .
S1 S 0.4030(3) 0.57895(17) 0.66291(18) 0.0771(11) Uani 1 1 d . .
S2 S 0.1940(3) 0.40077(17) 0.42455(18) 0.0796(11) Uani 1 1 d . .
S3 S 0.3487(3) 0.40822(17) 0.59521(18) 0.0791(11) Uani 1 1 d . .
S4 S 0.3241(3) 0.39950(17) 0.30586(19) 0.0778(11) Uani 1 1 d . .
S5 S 0.2710(3) 0.57418(17) 0.48758(18) 0.0793(11) Uani 1 1 d . .
S6 S 0.3785(3) 0.57187(18) 0.35844(19) 0.0840(11) Uani 1 1 d . .
C1 C 0.4608(11) 0.6808(6) 0.6740(7) 0.086(4) Uani 1 1 d . .
H1A H 0.542066 0.693754 0.686214 0.104 Uiso 1 1 calc R U
H1B H 0.424428 0.685595 0.625683 0.104 Uiso 1 1 calc R U
C2 C 0.4415(11) 0.7385(7) 0.7372(7) 0.088(4) Uani 1 1 d . .
H2A H 0.475938 0.731935 0.784777 0.105 Uiso 1 1 calc R U
H2B H 0.360070 0.725482 0.724071 0.105 Uiso 1 1 calc R U
C3 C 0.4896(10) 0.8244(7) 0.7511(7) 0.087(4) Uani 1 1 d . .
H3A H 0.456292 0.830809 0.703225 0.104 Uiso 1 1 calc R U
H3B H 0.571320 0.837749 0.765136 0.104 Uiso 1 1 calc R U
C4 C 0.4681(11) 0.8830(7) 0.8143(7) 0.100(5) Uani 1 1 d . .
H4A H 0.386323 0.870126 0.799532 0.120 Uiso 1 1 calc R U
H4B H 0.499717 0.875402 0.861667 0.120 Uiso 1 1 calc R U
C5 C 0.5173(10) 0.9688(7) 0.8305(7) 0.088(4) Uani 1 1 d . .
H5A H 0.483891 0.976901 0.783631 0.106 Uiso 1 1 calc R U
H5B H 0.598739 0.981438 0.843837 0.106 Uiso 1 1 calc R U
C6 C 0.4983(12) 1.0270(8) 0.8955(8) 0.102(5) Uani 1 1 d . .
H6A H 0.416755 1.014085 0.882158 0.122 Uiso 1 1 calc R U
H6B H 0.531661 1.018768 0.942299 0.122 Uiso 1 1 calc R U
C7 C 0.5467(11) 1.1134(8) 0.9126(8) 0.098(4) Uani 1 1 d . .
H7A H 0.628242 1.126472 0.926137 0.118 Uiso 1 1 calc R U
H7B H 0.513325 1.121764 0.865903 0.118 Uiso 1 1 calc R U
C8 C 0.5273(12) 1.1695(8) 0.9762(8) 0.109(5) Uani 1 1 d . .
H8A H 0.560640 1.160757 1.022687 0.131 Uiso 1 1 calc R U
H8B H 0.445733 1.155930 0.962534 0.131 Uiso 1 1 calc R U
C9 C 0.5744(13) 1.2560(8) 0.9945(9) 0.124(5) Uani 1 1 d . .
H9A H 0.540678 1.264073 0.947678 0.149 Uiso 1 1 calc R U
H9B H 0.655742 1.268699 1.007113 0.149 Uiso 1 1 calc R U
C10 C 0.5585(16) 1.3174(11) 1.0600(10) 0.169(7) Uani 1 1 d D U
H10A H 0.604995 1.318650 1.109414 0.203 Uiso 1 1 calc R U
H10B H 0.479261 1.301537 1.053172 0.203 Uiso 1 1 calc R U
C11 C 0.594(2) 1.4034(12) 1.0598(14) 0.235(11) Uani 1 1 d D U
H11A H 0.644954 1.408176 1.033605 0.282 Uiso 1 1 calc R U
H11B H 0.528194 1.417816 1.036953 0.282 Uiso 1 1 calc R U
C12 C 0.653(3) 1.4505(14) 1.1441(15) 0.43(2) Uani 1 1 d D U
H12A H 0.680873 1.506094 1.154415 0.649 Uiso 1 1 calc R U
H12B H 0.600563 1.442736 1.168059 0.649 Uiso 1 1 calc R U
H12C H 0.715959 1.433207 1.164749 0.649 Uiso 1 1 calc R U
C13 C 0.2376(11) 0.3120(6) 0.4077(7) 0.088(4) Uani 1 1 d . .
H13A H 0.313843 0.325057 0.408403 0.105 Uiso 1 1 calc R U
H13B H 0.239962 0.294244 0.448930 0.105 Uiso 1 1 calc R U
C14 C 0.1551(11) 0.2442(7) 0.3298(8) 0.089(4) Uani 1 1 d . .
H14A H 0.079953 0.228151 0.330213 0.107 Uiso 1 1 calc R U
H14B H 0.148546 0.262831 0.288650 0.107 Uiso 1 1 calc R U
C15 C 0.1983(11) 0.1735(7) 0.3149(8) 0.093(4) Uani 1 1 d . .
H15A H 0.271726 0.190150 0.312196 0.112 Uiso 1 1 calc R U
H15B H 0.210779 0.158903 0.358836 0.112 Uiso 1 1 calc R U
C16 C 0.1213(11) 0.1006(7) 0.2426(8) 0.093(4) Uani 1 1 d . .
H16A H 0.108916 0.114669 0.198425 0.111 Uiso 1 1 calc R U
H16B H 0.047812 0.083402 0.245127 0.111 Uiso 1 1 calc R U
C17 C 0.1679(11) 0.0319(8) 0.2304(7) 0.099(5) Uani 1 1 d . .
H17A H 0.182093 0.019335 0.275630 0.119 Uiso 1 1 calc R U
H17B H 0.240915 0.049507 0.227550 0.119 Uiso 1 1 calc R U
C18 C 0.0936(11) -0.0444(8) 0.1593(7) 0.093(4) Uani 1 1 d . .
H18A H 0.020403 -0.062113 0.162033 0.111 Uiso 1 1 calc R U
H18B H 0.079664 -0.032106 0.114028 0.111 Uiso 1 1 calc R U
C19 C 0.1403(12) -0.1115(8) 0.1483(8) 0.103(5) Uani 1 1 d . .
H19A H 0.155600 -0.123167 0.194015 0.123 Uiso 1 1 calc R U
H19B H 0.212657 -0.094233 0.144466 0.123 Uiso 1 1 calc R U
C20 C 0.0651(12) -0.1871(9) 0.0787(9) 0.109(5) Uani 1 1 d . .
H20A H -0.007075 -0.203922 0.082939 0.131 Uiso 1 1 calc R U
H20B H 0.049360 -0.174802 0.033349 0.131 Uiso 1 1 calc R U
C21 C 0.1085(12) -0.2563(9) 0.0648(9) 0.110(5) Uani 1 1 d . .
H21A H 0.121797 -0.269735 0.109419 0.133 Uiso 1 1 calc R U
H21B H 0.181996 -0.238898 0.062378 0.133 Uiso 1 1 calc R U
C22 C 0.0353(13) -0.3310(9) -0.0061(9) 0.120(5) Uani 1 1 d . .
H22A H -0.036287 -0.350583 -0.002083 0.144 Uiso 1 1 calc R U
H22B H 0.017792 -0.317081 -0.050512 0.144 Uiso 1 1 calc R U
C23 C 0.0824(16) -0.3963(11) -0.0214(11) 0.175(8) Uani 1 1 d . .
H23A H 0.098734 -0.411430 0.022327 0.210 Uiso 1 1 calc R U
H23B H 0.154107 -0.377305 -0.025406 0.210 Uiso 1 1 calc R U
C24 C 0.0057(17) -0.4689(9) -0.0933(11) 0.205(10) Uani 1 1 d . .
H24A H 0.042166 -0.509115 -0.099584 0.308 Uiso 1 1 calc R U
H24B H -0.064862 -0.489140 -0.089430 0.308 Uiso 1 1 calc R U
H24C H -0.009421 -0.454972 -0.137221 0.308 Uiso 1 1 calc R U
C25 C 0.2969(13) 0.4120(9) 0.6717(8) 0.121(6) Uani 1 1 d . .
H25A H 0.336379 0.386133 0.701823 0.146 Uiso 1 1 calc R U
H25B H 0.318002 0.467557 0.705957 0.146 Uiso 1 1 calc R U
C26 C 0.1829(18) 0.3775(12) 0.6479(13) 0.183(9) Uani 1 1 d . U
H26A H 0.143854 0.411272 0.629657 0.219 Uiso 1 1 calc R U
H26B H 0.167474 0.375152 0.691993 0.219 Uiso 1 1 calc R U
C27 C 0.1355(17) 0.2968(12) 0.5864(13) 0.187(9) Uani 1 1 d . U
H27A H 0.057553 0.275258 0.580360 0.225 Uiso 1 1 calc R U
H27B H 0.130833 0.302835 0.538890 0.225 Uiso 1 1 calc R U
C28 C 0.1880(17) 0.2358(9) 0.5901(13) 0.187(9) Uani 1 1 d . U
H28A H 0.189071 0.226008 0.635430 0.224 Uiso 1 1 calc R U
H28B H 0.266735 0.256255 0.597155 0.224 Uiso 1 1 calc R U
C29 C 0.1314(16) 0.1581(12) 0.5212(12) 0.171(7) Uani 1 1 d . U
H29A H 0.054747 0.137960 0.517964 0.205 Uiso 1 1 calc R U
H29B H 0.123124 0.171008 0.476586 0.205 Uiso 1 1 calc R U
C30 C 0.1722(16) 0.0935(11) 0.5097(13) 0.168(8) Uani 1 1 d . U
H30A H 0.178259 0.079789 0.553643 0.202 Uiso 1 1 calc R U
H30B H 0.249709 0.114261 0.514686 0.202 Uiso 1 1 calc R U
C31 C 0.1191(19) 0.0171(14) 0.4411(12) 0.181(9) Uani 1 1 d . .
H31A H 0.040404 -0.001253 0.434872 0.217 Uiso 1 1 calc R U
H31B H 0.116458 0.031546 0.397895 0.217 Uiso 1 1 calc R U
C32 C 0.1516(16) -0.0505(12) 0.4268(13) 0.166(8) Uani 1 1 d . U
H32A H 0.154712 -0.064804 0.470135 0.199 Uiso 1 1 calc R U
H32B H 0.230007 -0.032316 0.432533 0.199 Uiso 1 1 calc R U
C33 C 0.0977(18) -0.1263(15) 0.3586(13) 0.183(9) Uani 1 1 d . U
H33A H 0.018303 -0.142905 0.351324 0.219 Uiso 1 1 calc R U
H33B H 0.098243 -0.112165 0.315724 0.219 Uiso 1 1 calc R U
C34 C 0.1260(18) -0.1945(13) 0.3451(14) 0.179(9) Uani 1 1 d . .
H34A H 0.203731 -0.177625 0.349009 0.215 Uiso 1 1 calc R U
H34B H 0.132049 -0.205064 0.390684 0.215 Uiso 1 1 calc R U
C35 C 0.077(2) -0.2695(16) 0.2852(14) 0.232(12) Uani 1 1 d . U
H35A H -0.003188 -0.281593 0.276464 0.278 Uiso 1 1 calc R U
H35B H 0.081550 -0.258493 0.241497 0.278 Uiso 1 1 calc R U
C36 C 0.0915(19) -0.3441(12) 0.2696(13) 0.230(11) Uani 1 1 d . U
H36A H 0.036593 -0.380929 0.218889 0.345 Uiso 1 1 calc R U
H36B H 0.167215 -0.339624 0.271691 0.345 Uiso 1 1 calc R U
H36C H 0.080895 -0.363155 0.307311 0.345 Uiso 1 1 calc R U
C37 C 0.2438(10) 0.3928(7) 0.2085(7) 0.091(4) Uani 1 1 d . .
H37A H 0.162678 0.373368 0.195982 0.109 Uiso 1 1 calc R U
H37B H 0.261701 0.445850 0.208469 0.109 Uiso 1 1 calc R U
C38 C 0.2709(11) 0.3382(8) 0.1474(7) 0.093(4) Uani 1 1 d . .
H38A H 0.353053 0.354068 0.163318 0.111 Uiso 1 1 calc R U
H38B H 0.238314 0.344935 0.099616 0.111 Uiso 1 1 calc R U
C39 C 0.2257(10) 0.2497(8) 0.1318(7) 0.091(4) Uani 1 1 d . .
H39A H 0.260683 0.242599 0.178967 0.109 Uiso 1 1 calc R U
H39B H 0.143979 0.234359 0.117786 0.109 Uiso 1 1 calc R U
C40 C 0.2492(11) 0.1946(8) 0.0678(7) 0.091(4) Uani 1 1 d . .
H40A H 0.216429 0.202916 0.020955 0.109 Uiso 1 1 calc R U
H40B H 0.331122 0.208743 0.082483 0.109 Uiso 1 1 calc R U
C41 C 0.2011(10) 0.1071(8) 0.0509(8) 0.089(4) Uani 1 1 d . .
H41A H 0.119438 0.093430 0.037165 0.107 Uiso 1 1 calc R U
H41B H 0.234741 0.098905 0.097670 0.107 Uiso 1 1 calc R U
C42 C 0.2219(12) 0.0508(8) -0.0136(8) 0.098(4) Uani 1 1 d . .
H42A H 0.190965 0.060683 -0.059685 0.118 Uiso 1 1 calc R U
H42B H 0.303662 0.063360 0.001142 0.118 Uiso 1 1 calc R U
C43 C 0.1707(11) -0.0369(8) -0.0333(7) 0.091(4) Uani 1 1 d . .
H43A H 0.200952 -0.046230 0.013184 0.109 Uiso 1 1 calc R U
H43B H 0.088964 -0.049163 -0.048331 0.109 Uiso 1 1 calc R U
C44 C 0.1909(11) -0.0942(9) -0.0963(8) 0.097(4) Uani 1 1 d . .
H44A H 0.272601 -0.083940 -0.080021 0.117 Uiso 1 1 calc R U
H44B H 0.164599 -0.082900 -0.141989 0.117 Uiso 1 1 calc R U
C45 C 0.1339(11) -0.1823(8) -0.1188(8) 0.097(4) Uani 1 1 d . .
H45A H 0.159228 -0.193447 -0.072944 0.117 Uiso 1 1 calc R U
H45B H 0.052142 -0.192797 -0.135997 0.117 Uiso 1 1 calc R U
C46 C 0.1558(12) -0.2389(9) -0.1803(8) 0.106(5) Uani 1 1 d . .
H46A H 0.130623 -0.227904 -0.226253 0.127 Uiso 1 1 calc R U
H46B H 0.237534 -0.228776 -0.163148 0.127 Uiso 1 1 calc R U
C47 C 0.0997(13) -0.3240(9) -0.2016(9) 0.123(5) Uani 1 1 d . .
H47A H 0.018273 -0.333571 -0.217097 0.148 Uiso 1 1 calc R U
H47B H 0.126589 -0.335114 -0.155828 0.148 Uiso 1 1 calc R U
C48 C 0.1175(13) -0.3817(8) -0.2643(8) 0.142(6) Uani 1 1 d . .
H48A H 0.077497 -0.435218 -0.273644 0.213 Uiso 1 1 calc R U
H48B H 0.088964 -0.372812 -0.310714 0.213 Uiso 1 1 calc R U
H48C H 0.197587 -0.374359 -0.249272 0.213 Uiso 1 1 calc R U
C49 C 0.1200(9) 0.5654(7) 0.4603(7) 0.087(4) Uani 1 1 d . .
H49A H 0.093284 0.577425 0.415091 0.105 Uiso 1 1 calc R U
H49B H 0.075547 0.511006 0.447127 0.105 Uiso 1 1 calc R U
C50 C 0.1030(10) 0.6229(8) 0.5268(7) 0.091(4) Uani 1 1 d . .
H50A H 0.135488 0.613237 0.572846 0.109 Uiso 1 1 calc R U
H50B H 0.021802 0.611964 0.513927 0.109 Uiso 1 1 calc R U
C51 C 0.1587(11) 0.7127(7) 0.5451(7) 0.089(4) Uani 1 1 d . .
H51A H 0.240727 0.724840 0.562060 0.107 Uiso 1 1 calc R U
H51B H 0.130684 0.721589 0.498135 0.107 Uiso 1 1 calc R U
C52 C 0.1337(11) 0.7685(8) 0.6064(7) 0.092(4) Uani 1 1 d . .
H52A H 0.163673 0.760549 0.653734 0.110 Uiso 1 1 calc R U
H52B H 0.051576 0.755074 0.590090 0.110 Uiso 1 1 calc R U
C53 C 0.1844(11) 0.8565(8) 0.6234(7) 0.092(4) Uani 1 1 d . .
H53A H 0.266424 0.869622 0.639267 0.111 Uiso 1 1 calc R U
H53B H 0.154161 0.864269 0.575973 0.111 Uiso 1 1 calc R U
C54 C 0.1609(12) 0.9136(8) 0.6850(7) 0.097(4) Uani 1 1 d . .
H54A H 0.078826 0.900624 0.668853 0.116 Uiso 1 1 calc R U
H54B H 0.190513 0.905407 0.732206 0.116 Uiso 1 1 calc R U
C55 C 0.2113(12) 1.0004(8) 0.7025(8) 0.101(5) Uani 1 1 d . .
H55A H 0.293255 1.013098 0.718591 0.121 Uiso 1 1 calc R U
H55B H 0.181860 1.008228 0.655048 0.121 Uiso 1 1 calc R U
C56 C 0.1888(11) 1.0579(8) 0.7630(8) 0.098(4) Uani 1 1 d . .
H56A H 0.218580 1.050274 0.810460 0.117 Uiso 1 1 calc R U
H56B H 0.106755 1.044954 0.746991 0.117 Uiso 1 1 calc R U
C57 C 0.2385(12) 1.1449(9) 0.7803(8) 0.108(5) Uani 1 1 d . .
H57A H 0.320795 1.158503 0.797648 0.129 Uiso 1 1 calc R U
H57B H 0.210096 1.152634 0.732690 0.129 Uiso 1 1 calc R U
C58 C 0.2123(13) 1.2013(9) 0.8401(8) 0.117(5) Uani 1 1 d . .
H58A H 0.129982 1.187221 0.822893 0.141 Uiso 1 1 calc R U
H58B H 0.241361 1.193843 0.887730 0.141 Uiso 1 1 calc R U
C59 C 0.2600(14) 1.2873(9) 0.8570(9) 0.142(6) Uani 1 1 d . .
H59A H 0.230126 1.294924 0.809518 0.171 Uiso 1 1 calc R U
H59B H 0.342179 1.301268 0.873612 0.171 Uiso 1 1 calc R U
C60 C 0.2348(15) 1.3434(8) 0.9174(9) 0.160(7) Uani 1 1 d . .
H60A H 0.268640 1.397357 0.924609 0.241 Uiso 1 1 calc R U
H60B H 0.153646 1.331306 0.900998 0.241 Uiso 1 1 calc R U
H60C H 0.265915 1.337662 0.965215 0.241 Uiso 1 1 calc R U
C61 C 0.4627(10) 0.6674(6) 0.4412(7) 0.091(4) Uani 1 1 d . .
H61A H 0.480311 0.658457 0.488426 0.109 Uiso 1 1 calc R U
H61B H 0.534293 0.688225 0.437783 0.109 Uiso 1 1 calc R U
C62 C 0.4017(11) 0.7299(7) 0.4460(7) 0.090(4) Uani 1 1 d . .
H62A H 0.331047 0.710706 0.451203 0.108 Uiso 1 1 calc R U
H62B H 0.383233 0.739417 0.398987 0.108 Uiso 1 1 calc R U
C63 C 0.4803(11) 0.8081(8) 0.5163(8) 0.095(4) Uani 1 1 d . .
H63A H 0.497310 0.797294 0.562518 0.114 Uiso 1 1 calc R U
H63B H 0.551749 0.824762 0.511114 0.114 Uiso 1 1 calc R U
C64 C 0.4335(12) 0.8753(8) 0.5272(8) 0.100(5) Uani 1 1 d . .
H64A H 0.361308 0.858414 0.531385 0.120 Uiso 1 1 calc R U
H64B H 0.417987 0.886976 0.481446 0.120 Uiso 1 1 calc R U
C65 C 0.5101(12) 0.9510(8) 0.5970(8) 0.100(5) Uani 1 1 d . .
H65A H 0.524820 0.939028 0.642535 0.121 Uiso 1 1 calc R U
H65B H 0.582579 0.967007 0.592945 0.121 Uiso 1 1 calc R U
C66 C 0.4673(12) 1.0204(8) 0.6098(8) 0.102(5) Uani 1 1 d . .
H66A H 0.451049 1.031843 0.563897 0.123 Uiso 1 1 calc R U
H66B H 0.395767 1.005002 0.615171 0.123 Uiso 1 1 calc R U
C67 C 0.5438(12) 1.0938(9) 0.6768(8) 0.108(5) Uani 1 1 d . .
H67A H 0.615724 1.108675 0.671710 0.130 Uiso 1 1 calc R U
H67B H 0.559257 1.082416 0.722703 0.130 Uiso 1 1 calc R U
C68 C 0.5013(12) 1.1650(9) 0.6895(9) 0.114(5) Uani 1 1 d . .
H68A H 0.484079 1.175753 0.643219 0.137 Uiso 1 1 calc R U
H68B H 0.430573 1.150845 0.696186 0.137 Uiso 1 1 calc R U
C69 C 0.5835(13) 1.2410(10) 0.7582(9) 0.116(5) Uani 1 1 d . .
H69A H 0.601185 1.229932 0.804323 0.139 Uiso 1 1 calc R U
H69B H 0.654060 1.255119 0.751269 0.139 Uiso 1 1 calc R U
C70 C 0.5430(15) 1.3118(11) 0.7721(11) 0.141(6) Uani 1 1 d . .
H70A H 0.474617 1.299659 0.781874 0.169 Uiso 1 1 calc R U
H70B H 0.523612 1.323128 0.726125 0.169 Uiso 1 1 calc R U
C71 C 0.6368(18) 1.3876(11) 0.8429(11) 0.181(9) Uani 1 1 d . .
H71A H 0.660710 1.374590 0.887651 0.217 Uiso 1 1 calc R U
H71B H 0.702927 1.401966 0.831178 0.217 Uiso 1 1 calc R U
C72 C 0.5992(19) 1.4516(11) 0.8605(12) 0.219(10) Uani 1 1 d . .
H72A H 0.659338 1.496186 0.903873 0.328 Uiso 1 1 calc R U
H72B H 0.577000 1.465524 0.816707 0.328 Uiso 1 1 calc R U
H72C H 0.534784 1.438148 0.873179 0.328 Uiso 1 1 calc R U

loop_
_atom_site_aniso_label
_atom_site_aniso_U_11
_atom_site_aniso_U_22
_atom_site_aniso_U_33
_atom_site_aniso_U_23
_atom_site_aniso_U_13
_atom_site_aniso_U_12
Ni1 0.0856(16) 0.0546(13) 0.0787(16) 0.0151(12) 0.0463(13) 0.0170(12)
Ni2 0.0904(16) 0.0584(14) 0.0765(16) 0.0188(12) 0.0473(13) 0.0209(12)
Ni3 0.0881(16) 0.0609(14) 0.0786(16) 0.0167(12) 0.0469(13) 0.0217(12)
S1 0.094(3) 0.059(2) 0.080(3) 0.017(2) 0.050(2) 0.0235(19)
S2 0.092(3) 0.060(2) 0.080(3) 0.013(2) 0.047(2) 0.0149(19)
S3 0.093(3) 0.056(2) 0.087(3) 0.020(2) 0.049(2) 0.0173(19)
S4 0.090(3) 0.061(2) 0.078(3) 0.014(2) 0.045(2) 0.0186(19)
S5 0.098(3) 0.061(2) 0.082(3) 0.019(2) 0.049(2) 0.0274(19)
S6 0.098(3) 0.065(2) 0.094(3) 0.021(2) 0.054(2) 0.028(2)
C1 0.117(11) 0.064(9) 0.080(10) 0.016(8) 0.055(9) 0.029(8)
C2 0.100(11) 0.055(9) 0.095(11) 0.017(9) 0.047(9) 0.009(8)
C3 0.089(10) 0.063(10) 0.101(11) 0.026(9) 0.041(9) 0.018(8)
C4 0.130(12) 0.054(10) 0.103(12) 0.006(9) 0.066(10) 0.015(9)
C5 0.098(10) 0.061(10) 0.108(12) 0.030(9) 0.050(9) 0.022(9)
C6 0.134(13) 0.053(10) 0.106(12) 0.007(9) 0.061(10) 0.025(9)
C7 0.120(12) 0.079(11) 0.106(12) 0.031(10) 0.061(10) 0.039(10)
C8 0.134(13) 0.059(10) 0.110(13) 0.010(10) 0.055(11) 0.010(10)
C9 0.144(14) 0.084(12) 0.151(16) 0.043(11) 0.076(12) 0.029(11)
C10 0.22(2) 0.187(14) 0.135(15) 0.060(13) 0.101(15) 0.102(16)
C11 0.248(14) 0.212(13) 0.243(14) 0.093(10) 0.097(10) 0.072(10)
C12 0.58(7) 0.22(2) 0.286(19) 0.01(2) 0.06(4) 0.01(3)
C13 0.114(11) 0.056(9) 0.095(11) 0.014(9) 0.062(10) 0.025(9)
C14 0.122(12) 0.052(9) 0.113(13) 0.029(9) 0.079(11) 0.025(10)
C15 0.108(12) 0.050(9) 0.102(12) 0.012(9) 0.052(10) 0.001(9)
C16 0.102(11) 0.051(10) 0.096(12) 0.004(9) 0.041(10) 0.005(9)
C17 0.125(12) 0.050(10) 0.098(12) -0.001(10) 0.062(10) 0.001(10)
C18 0.113(12) 0.054(10) 0.089(12) -0.003(9) 0.055(10) 0.011(10)
C19 0.126(13) 0.052(10) 0.101(13) 0.001(10) 0.047(11) 0.017(10)
C20 0.118(13) 0.071(11) 0.134(15) 0.025(11) 0.063(12) 0.027(11)
C21 0.134(14) 0.067(11) 0.112(14) 0.018(11) 0.046(12) 0.029(11)
C22 0.135(14) 0.067(11) 0.122(15) 0.009(12) 0.047(12) 0.017(11)
C23 0.24(2) 0.097(14) 0.160(19) 0.011(14) 0.076(18) 0.058(16)
C24 0.29(3) 0.089(13) 0.155(19) 0.023(13) 0.039(17) 0.021(15)
C25 0.135(14) 0.133(13) 0.110(13) 0.030(11) 0.097(13) 0.026(12)
C26 0.18(2) 0.171(18) 0.22(2) 0.060(14) 0.14(2) 0.055(18)
C27 0.150(18) 0.179(19) 0.25(3) 0.061(14) 0.115(19) 0.062(15)
C28 0.17(2) 0.095(13) 0.27(2) 0.108(13) 0.049(18) 0.009(12)
C29 0.122(16) 0.164(17) 0.24(2) 0.091(15) 0.081(15) 0.050(13)
C30 0.137(17) 0.119(16) 0.25(2) 0.106(16) 0.049(16) 0.029(13)
C31 0.18(2) 0.18(2) 0.18(2) 0.06(2) 0.094(18) 0.06(2)
C32 0.143(18) 0.115(17) 0.19(2) 0.064(14) 0.022(16) 0.003(14)
C33 0.16(2) 0.17(2) 0.18(2) 0.030(15) 0.072(17) 0.041(17)
C34 0.18(2) 0.120(18) 0.22(3) 0.07(2) 0.071(19) 0.034(19)
C35 0.26(3) 0.17(2) 0.23(3) 0.01(2) 0.12(2) 0.08(2)
C36 0.26(3) 0.157(19) 0.24(3) 0.05(2) 0.08(2) 0.08(2)
C37 0.092(10) 0.083(10) 0.089(11) 0.030(9) 0.031(9) 0.030(8)
C38 0.103(11) 0.086(11) 0.074(11) 0.004(9) 0.047(9) 0.030(9)
C39 0.080(10) 0.084(11) 0.082(11) 0.011(9) 0.034(9) 0.008(9)
C40 0.108(11) 0.089(11) 0.075(11) 0.021(9) 0.051(9) 0.027(10)
C41 0.085(10) 0.091(11) 0.084(11) 0.031(10) 0.036(9) 0.017(9)
C42 0.129(12) 0.085(12) 0.075(11) 0.017(9) 0.047(10) 0.038(10)
C43 0.106(11) 0.076(11) 0.078(11) 0.018(9) 0.043(9) 0.018(9)
C44 0.104(11) 0.100(12) 0.088(12) 0.022(10) 0.053(9) 0.036(10)
C45 0.112(12) 0.081(11) 0.089(12) 0.033(10) 0.039(10) 0.015(10)
C46 0.124(13) 0.078(12) 0.090(12) 0.004(10) 0.053(10) 0.016(10)
C47 0.149(14) 0.070(11) 0.125(14) -0.002(11) 0.076(12) 0.019(11)
C48 0.186(17) 0.086(11) 0.113(13) 0.005(11) 0.065(13) 0.009(11)
C49 0.079(10) 0.097(10) 0.087(11) 0.024(9) 0.040(8) 0.044(8)
C50 0.096(11) 0.095(11) 0.092(11) 0.028(9) 0.051(9) 0.046(10)
C51 0.117(11) 0.069(10) 0.091(11) 0.023(9) 0.059(9) 0.036(9)
C52 0.124(12) 0.087(11) 0.091(11) 0.026(9) 0.070(9) 0.062(10)
C53 0.121(12) 0.071(10) 0.090(11) 0.022(9) 0.053(9) 0.040(9)
C54 0.160(14) 0.071(10) 0.095(11) 0.034(9) 0.085(10) 0.056(10)
C55 0.141(13) 0.091(12) 0.109(12) 0.042(10) 0.083(11) 0.058(11)
C56 0.127(12) 0.079(11) 0.104(12) 0.027(10) 0.071(10) 0.043(10)
C57 0.141(13) 0.084(12) 0.110(13) 0.033(11) 0.063(11) 0.050(11)
C58 0.167(15) 0.071(11) 0.119(14) 0.017(10) 0.076(12) 0.054(11)
C59 0.204(18) 0.084(13) 0.137(16) 0.009(12) 0.099(14) 0.050(12)
C60 0.23(2) 0.102(12) 0.128(15) 0.021(12) 0.086(15) 0.032(13)
C61 0.098(11) 0.068(9) 0.106(12) 0.021(9) 0.054(9) 0.027(9)
C62 0.117(12) 0.066(10) 0.097(12) 0.034(10) 0.057(10) 0.027(10)
C63 0.133(13) 0.058(10) 0.098(12) 0.012(10) 0.067(11) 0.039(10)
C64 0.137(13) 0.059(10) 0.094(12) 0.009(10) 0.059(11) 0.023(11)
C65 0.139(14) 0.064(10) 0.113(13) 0.022(10) 0.071(12) 0.050(11)
C66 0.114(12) 0.076(11) 0.104(13) 0.016(11) 0.056(11) 0.022(11)
C67 0.145(15) 0.069(11) 0.096(13) 0.009(10) 0.062(12) 0.020(12)
C68 0.126(14) 0.057(10) 0.127(15) 0.008(11) 0.056(12) 0.002(11)
C69 0.141(14) 0.102(13) 0.104(14) 0.044(12) 0.053(12) 0.027(13)
C70 0.177(18) 0.083(13) 0.173(19) 0.043(13) 0.093(16) 0.041(14)
C71 0.25(2) 0.083(15) 0.17(2) 0.023(15) 0.063(18) 0.044(17)
C72 0.26(3) 0.118(17) 0.23(2) 0.037(18) 0.10(2) 0.037(18)

loop_
_atom_type_symbol
_atom_type_description
_atom_type_scat_dispersion_real
_atom_type_scat_dispersion_imag
_atom_type_scat_source
C C 0.0181 0.0091 'International Tables Vol C Tables 4.2.6.8 and 6.1.1.4'
H H 0.0000 0.0000 'International Tables Vol C Tables 4.2.6.8 and 6.1.1.4'
S S 0.3331 0.5567 'International Tables Vol C Tables 4.2.6.8 and 6.1.1.4'
Ni Ni -3.0029 0.5091 'International Tables Vol C Tables 4.2.6.8 and 6.1.1.4'

loop_
_geom_angle_atom_site_label_1
_geom_angle_atom_site_label_2
_geom_angle_atom_site_label_3
_geom_angle
_geom_angle_site_symmetry_1
_geom_angle_site_symmetry_3
S5 Ni1 S3 171.49(14) . .
S5 Ni1 S1 98.64(13) . .
S3 Ni1 S1 81.60(13) . .
S5 Ni1 S2 82.54(13) . .
S3 Ni1 S2 97.26(13) . .
S1 Ni1 S2 178.82(15) . .
S5 Ni1 Ni2 124.75(11) . 2_666
S3 Ni1 Ni2 49.47(10) . 2_666
S1 Ni1 Ni2 49.47(9) . 2_666
S2 Ni1 Ni2 129.87(11) . 2_666
S5 Ni1 Ni3 47.55(9) . .
S3 Ni1 Ni3 126.92(11) . .
S1 Ni1 Ni3 133.28(11) . .
S2 Ni1 Ni3 47.72(9) . .
Ni2 Ni1 Ni3 117.44(8) 2_666 .
S4 Ni2 S1 98.62(13) . 2_666
S4 Ni2 S3 173.28(15) . 2_666
S1 Ni2 S3 81.71(13) 2_666 2_666
S4 Ni2 S6 82.78(13) . .
S1 Ni2 S6 178.13(14) 2_666 .
S3 Ni2 S6 97.04(13) 2_666 .
S4 Ni2 Ni1 126.05(12) . 2_666
S1 Ni2 Ni1 49.57(10) 2_666 2_666
S3 Ni2 Ni1 49.53(10) 2_666 2_666
S6 Ni2 Ni1 130.42(12) . 2_666
S4 Ni2 Ni3 47.40(9) . .
S1 Ni2 Ni3 134.65(11) 2_666 .
S3 Ni2 Ni3 128.38(11) 2_666 .
S6 Ni2 Ni3 47.21(9) . .
Ni1 Ni2 Ni3 120.25(8) 2_666 .
S5 Ni3 S6 96.83(13) . .
S5 Ni3 S2 82.82(12) . .
S6 Ni3 S2 179.32(16) . .
S5 Ni3 S4 171.68(16) . .
S6 Ni3 S4 82.86(12) . .
S2 Ni3 S4 97.41(12) . .
S5 Ni3 Ni1 47.71(9) . .
S6 Ni3 Ni1 131.45(12) . .
S2 Ni3 Ni1 47.91(9) . .
S4 Ni3 Ni1 127.20(12) . .
S5 Ni3 Ni2 127.35(11) . .
S6 Ni3 Ni2 47.41(9) . .
S2 Ni3 Ni2 132.44(11) . .
S4 Ni3 Ni2 47.30(9) . .
Ni1 Ni3 Ni2 122.31(8) . .
C1 S1 Ni2 115.8(4) . 2_666
C1 S1 Ni1 115.7(4) . .
Ni2 S1 Ni1 80.96(11) 2_666 .
C13 S2 Ni3 111.4(4) . .
C13 S2 Ni1 110.6(5) . .
Ni3 S2 Ni1 84.36(12) . .
C25 S3 Ni2 105.6(5) . 2_666
C25 S3 Ni1 110.7(5) . .
Ni2 S3 Ni1 81.00(12) 2_666 .
C37 S4 Ni2 104.1(4) . .
C37 S4 Ni3 109.1(4) . .
Ni2 S4 Ni3 85.30(12) . .
C49 S5 Ni3 107.7(4) . .
C49 S5 Ni1 106.0(4) . .
Ni3 S5 Ni1 84.74(12) . .
C61 S6 Ni3 111.7(4) . .
C61 S6 Ni2 109.1(4) . .
Ni3 S6 Ni2 85.38(12) . .
C2 C1 S1 110.7(8) . .
C2 C1 H1A 109.5 . .
S1 C1 H1A 109.5 . .
C2 C1 H1B 109.5 . .
S1 C1 H1B 109.5 . .
H1A C1 H1B 108.1 . .
C1 C2 C3 113.8(10) . .
C1 C2 H2A 108.8 . .
C3 C2 H2A 108.8 . .
C1 C2 H2B 108.8 . .
C3 C2 H2B 108.8 . .
H2A C2 H2B 107.7 . .
C2 C3 C4 113.8(10) . .
C2 C3 H3A 108.8 . .
C4 C3 H3A 108.8 . .
C2 C3 H3B 108.8 . .
C4 C3 H3B 108.8 . .
H3A C3 H3B 107.7 . .
C5 C4 C3 114.9(11) . .
C5 C4 H4A 108.5 . .
C3 C4 H4A 108.5 . .
C5 C4 H4B 108.5 . .
C3 C4 H4B 108.5 . .
H4A C4 H4B 107.5 . .
C4 C5 C6 114.4(11) . .
C4 C5 H5A 108.7 . .
C6 C5 H5A 108.7 . .
C4 C5 H5B 108.7 . .
C6 C5 H5B 108.7 . .
H5A C5 H5B 107.6 . .
C7 C6 C5 115.3(11) . .
C7 C6 H6A 108.5 . .
C5 C6 H6A 108.5 . .
C7 C6 H6B 108.5 . .
C5 C6 H6B 108.5 . .
H6A C6 H6B 107.5 . .
C8 C7 C6 114.7(11) . .
C8 C7 H7A 108.6 . .
C6 C7 H7A 108.6 . .
C8 C7 H7B 108.6 . .
C6 C7 H7B 108.6 . .
H7A C7 H7B 107.6 . .
C7 C8 C9 116.0(12) . .
C7 C8 H8A 108.3 . .
C9 C8 H8A 108.3 . .
C7 C8 H8B 108.3 . .
C9 C8 H8B 108.3 . .
H8A C8 H8B 107.4 . .
C8 C9 C10 118.8(13) . .
C8 C9 H9A 107.6 . .
C10 C9 H9A 107.6 . .
C8 C9 H9B 107.6 . .
C10 C9 H9B 107.6 . .
H9A C9 H9B 107.1 . .
C9 C10 C11 110.5(15) . .
C9 C10 H10A 109.6 . .
C11 C10 H10A 109.6 . .
C9 C10 H10B 109.6 . .
C11 C10 H10B 109.6 . .
H10A C10 H10B 108.1 . .
C12 C11 C10 98.7(16) . .
C12 C11 H11A 112.0 . .
C10 C11 H11A 112.0 . .
C12 C11 H11B 112.0 . .
C10 C11 H11B 112.0 . .
H11A C11 H11B 109.7 . .
C11 C12 H12A 109.5 . .
C11 C12 H12B 109.5 . .
H12A C12 H12B 109.5 . .
C11 C12 H12C 109.5 . .
H12A C12 H12C 109.5 . .
H12B C12 H12C 109.5 . .
C14 C13 S2 111.2(9) . .
C14 C13 H13A 109.4 . .
S2 C13 H13A 109.4 . .
C14 C13 H13B 109.4 . .
S2 C13 H13B 109.4 . .
H13A C13 H13B 108.0 . .
C15 C14 C13 109.9(11) . .
C15 C14 H14A 109.7 . .
C13 C14 H14A 109.7 . .
C15 C14 H14B 109.7 . .
C13 C14 H14B 109.7 . .
H14A C14 H14B 108.2 . .
C16 C15 C14 115.5(11) . .
C16 C15 H15A 108.4 . .
C14 C15 H15A 108.4 . .
C16 C15 H15B 108.4 . .
C14 C15 H15B 108.4 . .
H15A C15 H15B 107.5 . .
C15 C16 C17 113.5(11) . .
C15 C16 H16A 108.9 . .
C17 C16 H16A 108.9 . .
C15 C16 H16B 108.9 . .
C17 C16 H16B 108.9 . .
H16A C16 H16B 107.7 . .
C16 C17 C18 116.5(11) . .
C16 C17 H17A 108.2 . .
C18 C17 H17A 108.2 . .
C16 C17 H17B 108.2 . .
C18 C17 H17B 108.2 . .
H17A C17 H17B 107.3 . .
C19 C18 C17 115.8(11) . .
C19 C18 H18A 108.3 . .
C17 C18 H18A 108.3 . .
C19 C18 H18B 108.3 . .
C17 C18 H18B 108.3 . .
H18A C18 H18B 107.4 . .
C18 C19 C20 115.4(11) . .
C18 C19 H19A 108.4 . .
C20 C19 H19A 108.4 . .
C18 C19 H19B 108.4 . .
C20 C19 H19B 108.4 . .
H19A C19 H19B 107.5 . .
C21 C20 C19 117.5(12) . .
C21 C20 H20A 107.9 . .
C19 C20 H20A 107.9 . .
C21 C20 H20B 107.9 . .
C19 C20 H20B 107.9 . .
H20A C20 H20B 107.2 . .
C20 C21 C22 117.6(12) . .
C20 C21 H21A 107.9 . .
C22 C21 H21A 107.9 . .
C20 C21 H21B 107.9 . .
C22 C21 H21B 107.9 . .
H21A C21 H21B 107.2 . .
C23 C22 C21 116.8(14) . .
C23 C22 H22A 108.1 . .
C21 C22 H22A 108.1 . .
C23 C22 H22B 108.1 . .
C21 C22 H22B 108.1 . .
H22A C22 H22B 107.3 . .
C22 C23 C24 114.2(16) . .
C22 C23 H23A 108.7 . .
C24 C23 H23A 108.7 . .
C22 C23 H23B 108.7 . .
C24 C23 H23B 108.7 . .
H23A C23 H23B 107.6 . .
C23 C24 H24A 109.5 . .
C23 C24 H24B 109.5 . .
H24A C24 H24B 109.5 . .
C23 C24 H24C 109.5 . .
H24A C24 H24C 109.5 . .
H24B C24 H24C 109.5 . .
C26 C25 S3 116.1(14) . .
C26 C25 H25A 108.2 . .
S3 C25 H25A 108.2 . .
C26 C25 H25B 108.2 . .
S3 C25 H25B 108.2 . .
H25A C25 H25B 107.4 . .
C25 C26 C27 114.3(18) . .
C25 C26 H26A 108.7 . .
C27 C26 H26A 108.7 . .
C25 C26 H26B 108.7 . .
C27 C26 H26B 108.7 . .
H26A C26 H26B 107.6 . .
C28 C27 C26 122(2) . .
C28 C27 H27A 106.8 . .
C26 C27 H27A 106.8 . .
C28 C27 H27B 106.8 . .
C26 C27 H27B 106.8 . .
H27A C27 H27B 106.6 . .
C27 C28 C29 115(2) . .
C27 C28 H28A 108.4 . .
C29 C28 H28A 108.4 . .
C27 C28 H28B 108.4 . .
C29 C28 H28B 108.4 . .
H28A C28 H28B 107.5 . .
C30 C29 C28 125(2) . .
C30 C29 H29A 106.1 . .
C28 C29 H29A 106.1 . .
C30 C29 H29B 106.1 . .
C28 C29 H29B 106.1 . .
H29A C29 H29B 106.3 . .
C29 C30 C31 126(2) . .
C29 C30 H30A 105.8 . .
C31 C30 H30A 105.8 . .
C29 C30 H30B 105.8 . .
C31 C30 H30B 105.8 . .
H30A C30 H30B 106.2 . .
C32 C31 C30 129(2) . .
C32 C31 H31A 105.0 . .
C30 C31 H31A 105.0 . .
C32 C31 H31B 105.0 . .
C30 C31 H31B 105.0 . .
H31A C31 H31B 105.8 . .
C31 C32 C33 129(2) . .
C31 C32 H32A 105.1 . .
C33 C32 H32A 105.1 . .
C31 C32 H32B 105.1 . .
C33 C32 H32B 105.1 . .
H32A C32 H32B 105.9 . .
C34 C33 C32 129(2) . .
C34 C33 H33A 104.9 . .
C32 C33 H33A 104.9 . .
C34 C33 H33B 104.9 . .
C32 C33 H33B 104.9 . .
H33A C33 H33B 105.8 . .
C35 C34 C33 133(2) . .
C35 C34 H34A 103.9 . .
C33 C34 H34A 103.9 . .
C35 C34 H34B 103.9 . .
C33 C34 H34B 103.9 . .
H34A C34 H34B 105.4 . .
C36 C35 C34 138(3) . .
C36 C35 H35A 102.7 . .
C34 C35 H35A 102.7 . .
C36 C35 H35B 102.7 . .
C34 C35 H35B 102.7 . .
H35A C35 H35B 105.0 . .
C35 C36 H36A 109.5 . .
C35 C36 H36B 109.5 . .
H36A C36 H36B 109.5 . .
C35 C36 H36C 109.5 . .
H36A C36 H36C 109.5 . .
H36B C36 H36C 109.5 . .
C38 C37 S4 112.4(8) . .
C38 C37 H37A 109.1 . .
S4 C37 H37A 109.1 . .
C38 C37 H37B 109.1 . .
S4 C37 H37B 109.1 . .
H37A C37 H37B 107.9 . .
C37 C38 C39 113.7(11) . .
C37 C38 H38A 108.8 . .
C39 C38 H38A 108.8 . .
C37 C38 H38B 108.8 . .
C39 C38 H38B 108.8 . .
H38A C38 H38B 107.7 . .
C40 C39 C38 113.4(11) . .
C40 C39 H39A 108.9 . .
C38 C39 H39A 108.9 . .
C40 C39 H39B 108.9 . .
C38 C39 H39B 108.9 . .
H39A C39 H39B 107.7 . .
C41 C40 C39 113.1(11) . .
C41 C40 H40A 109.0 . .
C39 C40 H40A 109.0 . .
C41 C40 H40B 109.0 . .
C39 C40 H40B 109.0 . .
H40A C40 H40B 107.8 . .
C40 C41 C42 114.1(11) . .
C40 C41 H41A 108.7 . .
C42 C41 H41A 108.7 . .
C40 C41 H41B 108.7 . .
C42 C41 H41B 108.7 . .
H41A C41 H41B 107.6 . .
C43 C42 C41 114.9(11) . .
C43 C42 H42A 108.5 . .
C41 C42 H42A 108.5 . .
C43 C42 H42B 108.5 . .
C41 C42 H42B 108.5 . .
H42A C42 H42B 107.5 . .
C44 C43 C42 116.3(11) . .
C44 C43 H43A 108.2 . .
C42 C43 H43A 108.2 . .
C44 C43 H43B 108.2 . .
C42 C43 H43B 108.2 . .
H43A C43 H43B 107.4 . .
C43 C44 C45 116.0(11) . .
C43 C44 H44A 108.3 . .
C45 C44 H44A 108.3 . .
C43 C44 H44B 108.3 . .
C45 C44 H44B 108.3 . .
H44A C44 H44B 107.4 . .
C46 C45 C44 115.8(11) . .
C46 C45 H45A 108.3 . .
C44 C45 H45A 108.3 . .
C46 C45 H45B 108.3 . .
C44 C45 H45B 108.3 . .
H45A C45 H45B 107.4 . .
C47 C46 C45 115.1(12) . .
C47 C46 H46A 108.5 . .
C45 C46 H46A 108.5 . .
C47 C46 H46B 108.5 . .
C45 C46 H46B 108.5 . .
H46A C46 H46B 107.5 . .
C46 C47 C48 116.2(12) . .
C46 C47 H47A 108.2 . .
C48 C47 H47A 108.2 . .
C46 C47 H47B 108.2 . .
C48 C47 H47B 108.2 . .
H47A C47 H47B 107.4 . .
C47 C48 H48A 109.5 . .
C47 C48 H48B 109.5 . .
H48A C48 H48B 109.5 . .
C47 C48 H48C 109.5 . .
H48A C48 H48C 109.5 . .
H48B C48 H48C 109.5 . .
C50 C49 S5 110.4(8) . .
C50 C49 H49A 109.6 . .
S5 C49 H49A 109.6 . .
C50 C49 H49B 109.6 . .
S5 C49 H49B 109.6 . .
H49A C49 H49B 108.1 . .
C49 C50 C51 113.3(10) . .
C49 C50 H50A 108.9 . .
C51 C50 H50A 108.9 . .
C49 C50 H50B 108.9 . .
C51 C50 H50B 108.9 . .
H50A C50 H50B 107.7 . .
C52 C51 C50 112.8(10) . .
C52 C51 H51A 109.0 . .
C50 C51 H51A 109.0 . .
C52 C51 H51B 109.0 . .
C50 C51 H51B 109.0 . .
H51A C51 H51B 107.8 . .
C51 C52 C53 113.6(10) . .
C51 C52 H52A 108.9 . .
C53 C52 H52A 108.9 . .
C51 C52 H52B 108.9 . .
C53 C52 H52B 108.9 . .
H52A C52 H52B 107.7 . .
C54 C53 C52 114.5(10) . .
C54 C53 H53A 108.6 . .
C52 C53 H53A 108.6 . .
C54 C53 H53B 108.6 . .
C52 C53 H53B 108.6 . .
H53A C53 H53B 107.6 . .
C55 C54 C53 114.8(11) . .
C55 C54 H54A 108.6 . .
C53 C54 H54A 108.6 . .
C55 C54 H54B 108.6 . .
C53 C54 H54B 108.6 . .
H54A C54 H54B 107.5 . .
C56 C55 C54 115.8(11) . .
C56 C55 H55A 108.3 . .
C54 C55 H55A 108.3 . .
C56 C55 H55B 108.3 . .
C54 C55 H55B 108.3 . .
H55A C55 H55B 107.4 . .
C55 C56 C57 115.9(11) . .
C55 C56 H56A 108.3 . .
C57 C56 H56A 108.3 . .
C55 C56 H56B 108.3 . .
C57 C56 H56B 108.3 . .
H56A C56 H56B 107.4 . .
C58 C57 C56 114.8(12) . .
C58 C57 H57A 108.6 . .
C56 C57 H57A 108.6 . .
C58 C57 H57B 108.6 . .
C56 C57 H57B 108.6 . .
H57A C57 H57B 107.6 . .
C59 C58 C57 115.2(13) . .
C59 C58 H58A 108.5 . .
C57 C58 H58A 108.5 . .
C59 C58 H58B 108.5 . .
C57 C58 H58B 108.5 . .
H58A C58 H58B 107.5 . .
C58 C59 C60 115.0(13) . .
C58 C59 H59A 108.5 . .
C60 C59 H59A 108.5 . .
C58 C59 H59B 108.5 . .
C60 C59 H59B 108.5 . .
H59A C59 H59B 107.5 . .
C59 C60 H60A 109.5 . .
C59 C60 H60B 109.5 . .
H60A C60 H60B 109.5 . .
C59 C60 H60C 109.5 . .
H60A C60 H60C 109.5 . .
H60B C60 H60C 109.5 . .
C62 C61 S6 113.2(9) . .
C62 C61 H61A 108.9 . .
S6 C61 H61A 108.9 . .
C62 C61 H61B 108.9 . .
S6 C61 H61B 108.9 . .
H61A C61 H61B 107.7 . .
C61 C62 C63 109.0(10) . .
C61 C62 H62A 109.9 . .
C63 C62 H62A 109.9 . .
C61 C62 H62B 109.9 . .
C63 C62 H62B 109.9 . .
H62A C62 H62B 108.3 . .
C64 C63 C62 115.2(11) . .
C64 C63 H63A 108.5 . .
C62 C63 H63A 108.5 . .
C64 C63 H63B 108.5 . .
C62 C63 H63B 108.5 . .
H63A C63 H63B 107.5 . .
C63 C64 C65 114.8(12) . .
C63 C64 H64A 108.6 . .
C65 C64 H64A 108.6 . .
C63 C64 H64B 108.6 . .
C65 C64 H64B 108.6 . .
H64A C64 H64B 107.5 . .
C66 C65 C64 116.7(12) . .
C66 C65 H65A 108.1 . .
C64 C65 H65A 108.1 . .
C66 C65 H65B 108.1 . .
C64 C65 H65B 108.1 . .
H65A C65 H65B 107.3 . .
C67 C66 C65 115.9(12) . .
C67 C66 H66A 108.3 . .
C65 C66 H66A 108.3 . .
C67 C66 H66B 108.3 . .
C65 C66 H66B 108.3 . .
H66A C66 H66B 107.4 . .
C66 C67 C68 116.1(13) . .
C66 C67 H67A 108.3 . .
C68 C67 H67A 108.2 . .
C66 C67 H67B 108.3 . .
C68 C67 H67B 108.2 . .
H67A C67 H67B 107.4 . .
C69 C68 C67 115.1(13) . .
C69 C68 H68A 108.5 . .
C67 C68 H68A 108.5 . .
C69 C68 H68B 108.5 . .
C67 C68 H68B 108.5 . .
H68A C68 H68B 107.5 . .
C70 C69 C68 116.0(14) . .
C70 C69 H69A 108.3 . .
C68 C69 H69A 108.3 . .
C70 C69 H69B 108.3 . .
C68 C69 H69B 108.3 . .
H69A C69 H69B 107.4 . .
C69 C70 C71 111.4(15) . .
C69 C70 H70A 109.4 . .
C71 C70 H70A 109.4 . .
C69 C70 H70B 109.4 . .
C71 C70 H70B 109.4 . .
H70A C70 H70B 108.0 . .
C72 C71 C70 112.7(19) . .
C72 C71 H71A 109.1 . .
C70 C71 H71A 109.1 . .
C72 C71 H71B 109.1 . .
C70 C71 H71B 109.1 . .
H71A C71 H71B 107.8 . .
C71 C72 H72A 109.5 . .
C71 C72 H72B 109.5 . .
H72A C72 H72B 109.5 . .
C71 C72 H72C 109.5 . .
H72A C72 H72C 109.5 . .
H72B C72 H72C 109.5 . .

loop_
_geom_bond_atom_site_label_1
_geom_bond_atom_site_label_2
_geom_bond_distance
_geom_bond_site_symmetry_2
Ni1 S5 2.196(4) .
Ni1 S3 2.200(4) .
Ni1 S1 2.201(4) .
Ni1 S2 2.204(4) .
Ni1 Ni2 2.856(3) 2_666
Ni1 Ni3 2.956(3) .
Ni2 S4 2.197(3) .
Ni2 S1 2.198(3) 2_666
Ni2 S3 2.198(4) 2_666
Ni2 S6 2.200(3) .
Ni2 Ni3 2.979(2) .
Ni3 S5 2.190(3) .
Ni3 S6 2.193(4) .
Ni3 S2 2.198(3) .
Ni3 S4 2.200(3) .
S1 C1 1.815(10) .
S2 C13 1.820(10) .
S3 C25 1.834(12) .
S4 C37 1.841(12) .
S5 C49 1.829(11) .
S6 C61 1.830(11) .
C1 C2 1.501(12) .
C1 H1A 0.9700 .
C1 H1B 0.9700 .
C2 C3 1.501(12) .
C2 H2A 0.9700 .
C2 H2B 0.9700 .
C3 C4 1.525(13) .
C3 H3A 0.9700 .
C3 H3B 0.9700 .
C4 C5 1.490(13) .
C4 H4A 0.9700 .
C4 H4B 0.9700 .
C5 C6 1.526(14) .
C5 H5A 0.9700 .
C5 H5B 0.9700 .
C6 C7 1.493(13) .
C6 H6A 0.9700 .
C6 H6B 0.9700 .
C7 C8 1.492(14) .
C7 H7A 0.9700 .
C7 H7B 0.9700 .
C8 C9 1.488(13) .
C8 H8A 0.9700 .
C8 H8B 0.9700 .
C9 C10 1.539(16) .
C9 H9A 0.9700 .
C9 H9B 0.9700 .
C10 C11 1.580(10) .
C10 H10A 0.9700 .
C10 H10B 0.9700 .
C11 C12 1.475(10) .
C11 H11A 0.9700 .
C11 H11B 0.9700 .
C12 H12A 0.9600 .
C12 H12B 0.9600 .
C12 H12C 0.9600 .
C13 C14 1.533(14) .
C13 H13A 0.9700 .
C13 H13B 0.9700 .
C14 C15 1.514(13) .
C14 H14A 0.9700 .
C14 H14B 0.9700 .
C15 C16 1.503(14) .
C15 H15A 0.9700 .
C15 H15B 0.9700 .
C16 C17 1.507(14) .
C16 H16A 0.9700 .
C16 H16B 0.9700 .
C17 C18 1.516(14) .
C17 H17A 0.9700 .
C17 H17B 0.9700 .
C18 C19 1.480(14) .
C18 H18A 0.9700 .
C18 H18B 0.9700 .
C19 C20 1.500(15) .
C19 H19A 0.9700 .
C19 H19B 0.9700 .
C20 C21 1.489(14) .
C20 H20A 0.9700 .
C20 H20B 0.9700 .
C21 C22 1.498(15) .
C21 H21A 0.9700 .
C21 H21B 0.9700 .
C22 C23 1.459(16) .
C22 H22A 0.9700 .
C22 H22B 0.9700 .
C23 C24 1.495(18) .
C23 H23A 0.9700 .
C23 H23B 0.9700 .
C24 H24A 0.9600 .
C24 H24B 0.9600 .
C24 H24C 0.9600 .
C25 C26 1.356(19) .
C25 H25A 0.9700 .
C25 H25B 0.9700 .
C26 C27 1.47(2) .
C26 H26A 0.9700 .
C26 H26B 0.9700 .
C27 C28 1.45(2) .
C27 H27A 0.9700 .
C27 H27B 0.9700 .
C28 C29 1.49(2) .
C28 H28A 0.9700 .
C28 H28B 0.9700 .
C29 C30 1.392(19) .
C29 H29A 0.9700 .
C29 H29B 0.9700 .
C30 C31 1.47(2) .
C30 H30A 0.9700 .
C30 H30B 0.9700 .
C31 C32 1.38(2) .
C31 H31A 0.9700 .
C31 H31B 0.9700 .
C32 C33 1.46(2) .
C32 H32A 0.9700 .
C32 H32B 0.9700 .
C33 C34 1.36(2) .
C33 H33A 0.9700 .
C33 H33B 0.9700 .
C34 C35 1.38(2) .
C34 H34A 0.9700 .
C34 H34B 0.9700 .
C35 C36 1.39(2) .
C35 H35A 0.9700 .
C35 H35B 0.9700 .
C36 H36A 0.9600 .
C36 H36B 0.9600 .
C36 H36C 0.9600 .
C37 C38 1.505(13) .
C37 H37A 0.9700 .
C37 H37B 0.9700 .
C38 C39 1.533(13) .
C38 H38A 0.9700 .
C38 H38B 0.9700 .
C39 C40 1.520(13) .
C39 H39A 0.9700 .
C39 H39B 0.9700 .
C40 C41 1.514(13) .
C40 H40A 0.9700 .
C40 H40B 0.9700 .
C41 C42 1.516(13) .
C41 H41A 0.9700 .
C41 H41B 0.9700 .
C42 C43 1.509(13) .
C42 H42A 0.9700 .
C42 H42B 0.9700 .
C43 C44 1.501(14) .
C43 H43A 0.9700 .
C43 H43B 0.9700 .
C44 C45 1.517(14) .
C44 H44A 0.9700 .
C44 H44B 0.9700 .
C45 C46 1.488(14) .
C45 H45A 0.9700 .
C45 H45B 0.9700 .
C46 C47 1.469(14) .
C46 H46A 0.9700 .
C46 H46B 0.9700 .
C47 C48 1.483(14) .
C47 H47A 0.9700 .
C47 H47B 0.9700 .
C48 H48A 0.9600 .
C48 H48B 0.9600 .
C48 H48C 0.9600 .
C49 C50 1.527(13) .
C49 H49A 0.9700 .
C49 H49B 0.9700 .
C50 C51 1.561(13) .
C50 H50A 0.9700 .
C50 H50B 0.9700 .
C51 C52 1.502(13) .
C51 H51A 0.9700 .
C51 H51B 0.9700 .
C52 C53 1.526(13) .
C52 H52A 0.9700 .
C52 H52B 0.9700 .
C53 C54 1.506(13) .
C53 H53A 0.9700 .
C53 H53B 0.9700 .
C54 C55 1.502(14) .
C54 H54A 0.9700 .
C54 H54B 0.9700 .
C55 C56 1.488(13) .
C55 H55A 0.9700 .
C55 H55B 0.9700 .
C56 C57 1.504(14) .
C56 H56A 0.9700 .
C56 H56B 0.9700 .
C57 C58 1.498(14) .
C57 H57A 0.9700 .
C57 H57B 0.9700 .
C58 C59 1.485(15) .
C58 H58A 0.9700 .
C58 H58B 0.9700 .
C59 C60 1.494(15) .
C59 H59A 0.9700 .
C59 H59B 0.9700 .
C60 H60A 0.9600 .
C60 H60B 0.9600 .
C60 H60C 0.9600 .
C61 C62 1.529(13) .
C61 H61A 0.9700 .
C61 H61B 0.9700 .
C62 C63 1.539(14) .
C62 H62A 0.9700 .
C62 H62B 0.9700 .
C63 C64 1.484(14) .
C63 H63A 0.9700 .
C63 H63B 0.9700 .
C64 C65 1.505(14) .
C64 H64A 0.9700 .
C64 H64B 0.9700 .
C65 C66 1.487(14) .
C65 H65A 0.9700 .
C65 H65B 0.9700 .
C66 C67 1.460(15) .
C66 H66A 0.9700 .
C66 H66B 0.9700 .
C67 C68 1.516(15) .
C67 H67A 0.9700 .
C67 H67B 0.9700 .
C68 C69 1.516(15) .
C68 H68A 0.9700 .
C68 H68B 0.9700 .
C69 C70 1.494(16) .
C69 H69A 0.9700 .
C69 H69B 0.9700 .
C70 C71 1.57(2) .
C70 H70A 0.9700 .
C70 H70B 0.9700 .
C71 C72 1.364(19) .
C71 H71A 0.9700 .
C71 H71B 0.9700 .
C72 H72A 0.9600 .
C72 H72B 0.9600 .
C72 H72C 0.9600 .
